data_4508483
loop_
_publ_author_name
'Amo-Ochoa, Pilar'
'Jim\'enez-Aparicio, Reyes'
'Perles, Josefina'
'Torres, M. Rosario'
'Gennari, Marcello'
'Zamora, F\'elix'

_publ_section_title
;
 Structural Diversity in Paddlewheel Dirhodium(II) Compounds through Ionic
 Interactions: Electronic and Redox Properties
;
_journal_issue 11
_journal_name_full 'Crystal Growth &amp; Design'
_journal_page_first 4977
_journal_paper_doi 10.1021/cg4011532
_journal_volume 13
_journal_year 2013
_chemical_formula_sum 'C9 H12 N Na O10 Rh2'
_chemical_formula_weight 523.01
_chemical_name_common P132Rh
_space_group_crystal_system monoclinic
_space_group_IT_number 14
_space_group_name_Hall '-P 2yn'
_space_group_name_H-M_alt 'P 1 21/n 1'
_symmetry_space_group_name_Hall '-P 2yn'
_symmetry_space_group_name_H-M 'P 1 21/n 1'
_atom_sites_solution_hydrogens geom
_atom_sites_solution_primary direct
_atom_sites_solution_secondary difmap
_cell_angle_alpha 90
_cell_angle_beta 105.2630(10)
_cell_angle_gamma 90
_cell_formula_units_Z 4
_cell_length_a 8.3851(2)
_cell_length_b 12.1694(3)
_cell_length_c 15.5635(4)
_cell_measurement_reflns_used 3432
_cell_measurement_temperature 296.(2)
_cell_measurement_theta_max 23.4305
_cell_measurement_theta_min 2.5261
_cell_volume 1532.11(7)
_computing_cell_refinement 'SAINT V7.68A (Bruker AXS, 2009)'
_computing_data_collection 'Bruker Instrument Service v2010.9.0.0'
_computing_data_reduction 'SAINT V7.68A (Bruker AXS, 2009)'
_computing_structure_refinement 'SHELXL-97 (Sheldrick, 2008)'
_computing_structure_solution 'SHELXS-97 (Sheldrick, 2008)'
_diffrn_ambient_temperature 296.(2)
_diffrn_detector_area_resol_mean 8.3333
_diffrn_measured_fraction_theta_full 0.999
_diffrn_measured_fraction_theta_max 0.999
_diffrn_radiation_wavelength 0.71073
_diffrn_reflns_av_R_equivalents 0.0623
_diffrn_reflns_av_sigmaI/netI 0.0418
_diffrn_reflns_limit_h_max 9
_diffrn_reflns_limit_h_min -10
_diffrn_reflns_limit_k_max 14
_diffrn_reflns_limit_k_min -14
_diffrn_reflns_limit_l_max 18
_diffrn_reflns_limit_l_min -18
_diffrn_reflns_number 23842
_diffrn_reflns_theta_full 25.34
_diffrn_reflns_theta_max 25.34
_diffrn_reflns_theta_min 2.71
_exptl_absorpt_coefficient_mu 2.233
_exptl_absorpt_correction_T_max 0.98
_exptl_absorpt_correction_T_min 0.85
_exptl_absorpt_correction_type multi-scan
_exptl_absorpt_process_details sadabs
_exptl_crystal_colour 'clear violet'
_exptl_crystal_density_diffrn 2.267
_exptl_crystal_density_method 'not measured'
_exptl_crystal_description plate
_exptl_crystal_F_000 1016
_exptl_crystal_size_max 0.090
_exptl_crystal_size_mid 0.080
_exptl_crystal_size_min 0.010
_refine_diff_density_max 0.721
_refine_diff_density_min -0.569
_refine_ls_extinction_method none
_refine_ls_goodness_of_fit_ref 1.000
_refine_ls_hydrogen_treatment refxyz
_refine_ls_matrix_type full
_refine_ls_number_parameters 212
_refine_ls_number_reflns 2798
_refine_ls_number_restraints 0
_refine_ls_restrained_S_all 1.000
_refine_ls_R_factor_all 0.0546
_refine_ls_R_factor_gt 0.0301
_refine_ls_shift/su_max 0.005
_refine_ls_shift/su_mean 0.000
_refine_ls_structure_factor_coef Fsqd
_refine_ls_weighting_details 'calc w=1/[\s^2^(Fo^2^)+(0.0303P)^2^+2.6424P] where P=(Fo^2^+2Fc^2^)/3'
_refine_ls_weighting_scheme calc
_refine_ls_wR_factor_gt 0.0625
_refine_ls_wR_factor_ref 0.0707
_reflns_number_gt 2107
_reflns_number_total 2798
_reflns_threshold_expression >2sigma(I)
_cod_data_source_file cg4011532_si_001.cif
_cod_data_source_block C2
_cod_database_code 4508483

loop_
_space_group_symop_operation_xyz
'x, y, z'
'-x+1/2, y+1/2, -z+1/2'
'-x, -y, -z'
'x-1/2, -y-1/2, z-1/2'

loop_
_atom_site_type_symbol
_atom_site_label
_atom_site_fract_x
_atom_site_fract_y
_atom_site_fract_z
_atom_site_U_iso_or_equiv
_atom_site_adp_type
_atom_site_calc_flag
_atom_site_refinement_flags
_atom_site_occupancy
Rh Rh1 0.62551(5) 0.31746(3) 0.11127(2) 0.02168(12) Uani d . 1
Rh Rh2 0.58183(5) 0.19775(3) 0.22423(2) 0.02327(13) Uani d . 1
Na Na1 0.3742(2) 0.40623(15) -0.08611(13) 0.0323(5) Uani d . 1
C C1 0.6836(6) 0.0886(4) 0.0849(4) 0.0312(13) Uani d . 1
C C2 0.7232(8) -0.0082(4) 0.0336(4) 0.0493(16) Uani d . 1
H H2A 0.6389 -0.0157 -0.0214 0.074 Uiso calc R 1
H H2B 0.7279 -0.0738 0.0683 0.074 Uiso calc R 1
H H2C 0.8282 0.0035 0.0211 0.074 Uiso calc R 1
C C3 0.9114(6) 0.2901(4) 0.2627(3) 0.0277(12) Uani d . 1
C C4 1.0826(7) 0.3136(5) 0.3163(4) 0.0462(16) Uani d . 1
H H4A 1.1598 0.2878 0.285 0.069 Uiso calc R 1
H H4B 1.1024 0.2768 0.3727 0.069 Uiso calc R 1
H H4C 1.0961 0.3914 0.3258 0.069 Uiso calc R 1
C C5 0.5060(6) 0.4253(4) 0.2469(3) 0.0303(12) Uani d . 1
C C6 0.4301(7) 0.5178(4) 0.2862(4) 0.0364(13) Uani d . 1
H H6A 0.5011 0.581 0.2935 0.055 Uiso calc R 1
H H6B 0.4166 0.4959 0.3431 0.055 Uiso calc R 1
H H6C 0.3243 0.5358 0.2471 0.055 Uiso calc R 1
C C7 0.2902(6) 0.2401(4) 0.0803(3) 0.0278(12) Uani d . 1
C C8 0.1097(6) 0.2418(5) 0.0366(4) 0.0401(14) Uani d . 1
H H8A 0.0573 0.1814 0.0581 0.06 Uiso calc R 1
H H8B 0.0918 0.2354 -0.0267 0.06 Uiso calc R 1
H H8C 0.0634 0.3097 0.0502 0.06 Uiso calc R 1
C C9 0.7545(8) 0.4412(5) -0.0399(4) 0.0428(15) Uani d . 1
N N1 0.6657(5) 0.4245(3) 0.0035(3) 0.0288(10) Uani d . 1
O O1 0.6934(4) 0.1824(3) 0.0519(2) 0.0330(8) Uani d . 1
O O2 0.6427(4) 0.0689(3) 0.1559(2) 0.0332(9) Uani d . 1
O O3 0.8612(4) 0.3405(3) 0.1887(2) 0.0299(8) Uani d . 1
O O4 0.8258(4) 0.2218(3) 0.2928(2) 0.0304(8) Uani d . 1
O O5 0.5517(4) 0.4455(2) 0.1766(2) 0.0273(8) Uani d . 1
O O6 0.5150(4) 0.3321(3) 0.2847(2) 0.0324(8) Uani d . 1
O O7 0.3837(4) 0.2937(3) 0.0422(2) 0.0290(8) Uani d . 1
O O8 0.3403(4) 0.1874(3) 0.1527(2) 0.0326(8) Uani d . 1
O O9 0.5823(4) 0.0680(3) 0.3371(2) 0.0321(8) Uani d . 1
O O10 0.8412(7) 0.4662(6) -0.0870(4) 0.102(2) Uani d . 1

loop_
_atom_site_aniso_label
_atom_site_aniso_U_11
_atom_site_aniso_U_22
_atom_site_aniso_U_33
_atom_site_aniso_U_12
_atom_site_aniso_U_13
_atom_site_aniso_U_23
Rh1 0.0245(2) 0.02107(19) 0.0193(2) -0.00104(17) 0.00554(17) 0.00089(16)
Rh2 0.0259(3) 0.0212(2) 0.0220(2) -0.00146(17) 0.00505(18) 0.00283(15)
Na1 0.0356(13) 0.0299(10) 0.0288(11) -0.0010(9) 0.0041(10) -0.0014(8)
C1 0.025(3) 0.029(3) 0.034(3) 0.000(2) -0.001(3) -0.009(2)
C2 0.064(5) 0.038(3) 0.046(4) 0.003(3) 0.015(3) -0.014(3)
C3 0.029(3) 0.023(2) 0.031(3) 0.000(2) 0.005(3) -0.001(2)
C4 0.035(4) 0.056(4) 0.039(4) -0.012(3) -0.006(3) 0.011(3)
C5 0.027(3) 0.029(3) 0.032(3) -0.003(2) 0.004(3) -0.005(2)
C6 0.047(4) 0.033(3) 0.033(3) 0.002(3) 0.017(3) -0.005(2)
C7 0.025(3) 0.026(2) 0.030(3) -0.001(2) 0.004(3) -0.003(2)
C8 0.028(3) 0.045(3) 0.045(4) 0.001(3) 0.006(3) 0.006(3)
C9 0.036(4) 0.052(4) 0.038(4) 0.012(3) 0.005(3) 0.002(3)
N1 0.031(3) 0.033(2) 0.025(2) -0.002(2) 0.014(2) 0.0033(19)
O1 0.039(2) 0.0314(19) 0.031(2) 0.0017(17) 0.0137(18) -0.0038(16)
O2 0.041(2) 0.0247(18) 0.033(2) -0.0020(16) 0.0072(19) -0.0021(16)
O3 0.031(2) 0.0298(18) 0.028(2) -0.0047(15) 0.0068(17) 0.0049(15)
O4 0.031(2) 0.0312(18) 0.026(2) -0.0026(16) 0.0026(17) 0.0037(15)
O5 0.035(2) 0.0257(17) 0.0235(19) 0.0013(15) 0.0118(17) 0.0002(14)
O6 0.039(2) 0.0319(19) 0.028(2) 0.0010(17) 0.0124(17) 0.0044(16)
O7 0.026(2) 0.0316(18) 0.028(2) -0.0026(16) 0.0046(17) 0.0032(15)
O8 0.026(2) 0.039(2) 0.031(2) -0.0069(17) 0.0042(17) 0.0079(17)
O9 0.033(2) 0.0301(18) 0.033(2) 0.0007(16) 0.0066(17) 0.0078(15)
O10 0.065(4) 0.174(6) 0.088(4) 0.024(4) 0.058(3) 0.037(4)

loop_
_atom_type_symbol
_atom_type_description
_atom_type_scat_dispersion_real
_atom_type_scat_dispersion_imag
_atom_type_scat_source
C C 0.0033 0.0016 'International Tables Vol C Tables 4.2.6.8 and 6.1.1.4'
H H 0.0000 0.0000 'International Tables Vol C Tables 4.2.6.8 and 6.1.1.4'
N N 0.0061 0.0033 'International Tables Vol C Tables 4.2.6.8 and 6.1.1.4'
O O 0.0106 0.0060 'International Tables Vol C Tables 4.2.6.8 and 6.1.1.4'
Rh Rh -1.1178 0.9187 'International Tables Vol C Tables 4.2.6.8 and 6.1.1.4'
Na Na 0.0362 0.0249 'International Tables Vol C Tables 4.2.6.8 and 6.1.1.4'

loop_
_geom_angle_atom_site_label_1
_geom_angle_atom_site_label_2
_geom_angle_atom_site_label_3
_geom_angle_site_symmetry_1
_geom_angle_site_symmetry_3
_geom_angle
O1 Rh1 O5 . . 175.94(13)
O1 Rh1 O3 . . 92.04(14)
O5 Rh1 O3 . . 88.54(13)
O1 Rh1 O7 . . 90.25(13)
O5 Rh1 O7 . . 88.92(13)
O3 Rh1 O7 . . 175.75(13)
O1 Rh1 N1 . . 90.88(15)
O5 Rh1 N1 . . 93.11(14)
O3 Rh1 N1 . . 92.84(14)
O7 Rh1 N1 . . 90.71(14)
O1 Rh1 Rh2 . . 87.52(10)
O5 Rh1 Rh2 . . 88.49(9)
O3 Rh1 Rh2 . . 87.78(9)
O7 Rh1 Rh2 . . 88.73(9)
N1 Rh1 Rh2 . . 178.30(11)
O1 Rh1 Na1 . 3_665 137.71(10)
O5 Rh1 Na1 . 3_665 46.35(9)
O3 Rh1 Na1 . 3_665 84.38(9)
O7 Rh1 Na1 . 3_665 96.33(9)
N1 Rh1 Na1 . 3_665 47.48(11)
Rh2 Rh1 Na1 . 3_665 134.19(4)
O1 Rh1 Na1 . . 91.58(10)
O5 Rh1 Na1 . . 90.59(10)
O3 Rh1 Na1 . . 139.41(10)
O7 Rh1 Na1 . . 44.04(10)
N1 Rh1 Na1 . . 46.68(12)
Rh2 Rh1 Na1 . . 132.77(4)
Na1 Rh1 Na1 3_665 . 66.45(5)
O2 Rh2 O6 . . 176.16(14)
O2 Rh2 O8 . . 90.97(14)
O6 Rh2 O8 . . 86.98(14)
O2 Rh2 O4 . . 91.63(14)
O6 Rh2 O4 . . 90.19(14)
O8 Rh2 O4 . . 175.15(13)
O2 Rh2 O9 . . 85.50(13)
O6 Rh2 O9 . . 98.04(12)
O8 Rh2 O9 . . 99.85(12)
O4 Rh2 O9 . . 84.43(12)
O2 Rh2 Rh1 . . 88.70(10)
O6 Rh2 Rh1 . . 87.98(9)
O8 Rh2 Rh1 . . 87.65(9)
O4 Rh2 Rh1 . . 88.32(9)
O9 Rh2 Rh1 . . 170.58(8)
O2 Rh2 Na1 . 4_666 86.91(10)
O6 Rh2 Na1 . 4_666 96.67(10)
O8 Rh2 Na1 . 4_666 143.38(10)
O4 Rh2 Na1 . 4_666 40.94(9)
O9 Rh2 Na1 . 4_666 43.53(9)
Rh1 Rh2 Na1 . 4_666 128.79(4)
O4 Na1 O7 4_565 . 104.15(13)
O4 Na1 O9 4_565 4_565 76.03(12)
O7 Na1 O9 . 4_565 106.80(14)
O4 Na1 O5 4_565 3_665 92.42(12)
O7 Na1 O5 . 3_665 158.77(14)
O9 Na1 O5 4_565 3_665 89.85(13)
O4 Na1 N1 4_565 . 115.96(15)
O7 Na1 N1 . . 76.83(13)
O9 Na1 N1 4_565 . 166.68(15)
O5 Na1 N1 3_665 . 84.06(14)
O4 Na1 N1 4_565 3_665 157.45(15)
O7 Na1 N1 . 3_665 91.27(14)
O9 Na1 N1 4_565 3_665 83.88(14)
O5 Na1 N1 3_665 3_665 77.21(13)
N1 Na1 N1 . 3_665 83.23(16)
O4 Na1 C9 4_565 3_665 150.90(16)
O7 Na1 C9 . 3_665 75.89(15)
O9 Na1 C9 4_565 3_665 76.21(14)
O5 Na1 C9 3_665 3_665 96.06(15)
N1 Na1 C9 . 3_665 92.63(16)
N1 Na1 C9 3_665 3_665 20.33(14)
O4 Na1 C9 4_565 . 102.82(15)
O7 Na1 C9 . . 94.50(15)
O9 Na1 C9 4_565 . 158.37(16)
O5 Na1 C9 3_665 . 68.55(15)
N1 Na1 C9 . . 19.99(14)
N1 Na1 C9 3_665 . 92.07(16)
C9 Na1 C9 3_665 . 106.20(15)
O4 Na1 Rh1 4_565 3_665 124.05(10)
O7 Na1 Rh1 . 3_665 131.36(10)
O9 Na1 Rh1 4_565 3_665 81.20(9)
O5 Na1 Rh1 3_665 3_665 36.84(8)
N1 Na1 Rh1 . 3_665 86.86(11)
N1 Na1 Rh1 3_665 3_665 40.91(10)
C9 Na1 Rh1 3_665 3_665 59.23(12)
C9 Na1 Rh1 . 3_665 81.88(12)
O4 Na1 Rh1 4_565 . 116.04(10)
O7 Na1 Rh1 . . 36.34(8)
O9 Na1 Rh1 4_565 . 141.49(11)
O5 Na1 Rh1 3_665 . 123.84(10)
N1 Na1 Rh1 . . 40.50(10)
N1 Na1 Rh1 3_665 . 86.12(11)
C9 Na1 Rh1 3_665 . 81.66(11)
C9 Na1 Rh1 . . 58.81(12)
Rh1 Na1 Rh1 3_665 . 113.55(5)
O4 Na1 Rh2 4_565 4_565 34.36(9)
O7 Na1 Rh2 . 4_565 110.68(10)
O9 Na1 Rh2 4_565 4_565 41.69(8)
O5 Na1 Rh2 3_665 4_565 90.49(9)
N1 Na1 Rh2 . 4_565 149.74(12)
N1 Na1 Rh2 3_665 4_565 124.57(12)
C9 Na1 Rh2 3_665 4_565 117.57(12)
C9 Na1 Rh2 . 4_565 133.27(13)
Rh1 Na1 Rh2 3_665 4_565 106.27(5)
Rh1 Na1 Rh2 . 4_565 140.02(6)
O4 Na1 Na1 4_565 3_665 155.66(13)
O7 Na1 Na1 . 3_665 82.12(10)
O9 Na1 Na1 4_565 3_665 125.30(12)
O5 Na1 Na1 3_665 3_665 77.44(10)
N1 Na1 Na1 . 3_665 41.73(10)
N1 Na1 Na1 3_665 3_665 41.50(11)
C9 Na1 Na1 3_665 3_665 53.28(12)
C9 Na1 Na1 . 3_665 52.93(12)
Rh1 Na1 Na1 3_665 3_665 57.11(5)
Rh1 Na1 Na1 . 3_665 56.44(5)
Rh2 Na1 Na1 4_565 3_665 163.08(9)
O2 C1 O1 . . 126.1(5)
O2 C1 C2 . . 117.6(5)
O1 C1 C2 . . 116.3(5)
C1 C2 H2A . . 109.5
C1 C2 H2B . . 109.5
H2A C2 H2B . . 109.5
C1 C2 H2C . . 109.5
H2A C2 H2C . . 109.5
H2B C2 H2C . . 109.5
O4 C3 O3 . . 124.4(5)
O4 C3 C4 . . 118.5(5)
O3 C3 C4 . . 117.1(5)
C3 C4 H4A . . 109.5
C3 C4 H4B . . 109.5
H4A C4 H4B . . 109.5
C3 C4 H4C . . 109.5
H4A C4 H4C . . 109.5
H4B C4 H4C . . 109.5
O6 C5 O5 . . 125.1(5)
O6 C5 C6 . . 117.5(5)
O5 C5 C6 . . 117.4(4)
C5 C6 H6A . . 109.5
C5 C6 H6B . . 109.5
H6A C6 H6B . . 109.5
C5 C6 H6C . . 109.5
H6A C6 H6C . . 109.5
H6B C6 H6C . . 109.5
O8 C7 O7 . . 124.8(5)
O8 C7 C8 . . 118.2(5)
O7 C7 C8 . . 117.0(4)
C7 C8 H8A . . 109.5
C7 C8 H8B . . 109.5
H8A C8 H8B . . 109.5
C7 C8 H8C . . 109.5
H8A C8 H8C . . 109.5
H8B C8 H8C . . 109.5
N1 C9 O10 . . 175.0(7)
N1 C9 Na1 . 3_665 49.0(3)
O10 C9 Na1 . 3_665 127.1(5)
N1 C9 Na1 . . 47.7(3)
O10 C9 Na1 . . 130.1(4)
Na1 C9 Na1 3_665 . 73.80(15)
C9 N1 Rh1 . . 143.1(4)
C9 N1 Na1 . . 112.3(4)
Rh1 N1 Na1 . . 92.82(16)
C9 N1 Na1 . 3_665 110.7(4)
Rh1 N1 Na1 . 3_665 91.61(15)
Na1 N1 Na1 . 3_665 96.77(16)
C1 O1 Rh1 . . 119.3(3)
C1 O2 Rh2 . . 118.3(3)
C3 O3 Rh1 . . 120.3(3)
C3 O4 Rh2 . . 118.9(3)
C3 O4 Na1 . 4_666 136.3(3)
Rh2 O4 Na1 . 4_666 104.70(14)
C5 O5 Rh1 . . 118.6(3)
C5 O5 Na1 . 3_665 144.0(3)
Rh1 O5 Na1 . 3_665 96.81(13)
C5 O6 Rh2 . . 119.5(3)
C7 O7 Rh1 . . 118.1(3)
C7 O7 Na1 . . 141.7(3)
Rh1 O7 Na1 . . 99.62(14)
C7 O8 Rh2 . . 120.1(3)
Rh2 O9 Na1 . 4_666 94.78(13)

loop_
_geom_bond_atom_site_label_1
_geom_bond_atom_site_label_2
_geom_bond_site_symmetry_2
_geom_bond_distance
Rh1 O1 . 2.038(3)
Rh1 O5 . 2.044(3)
Rh1 O3 . 2.045(3)
Rh1 O7 . 2.050(3)
Rh1 N1 . 2.218(4)
Rh1 Rh2 . 2.3847(5)
Rh1 Na1 3_665 3.3853(19)
Rh1 Na1 . 3.4111(19)
Rh2 O2 . 2.034(3)
Rh2 O6 . 2.037(3)
Rh2 O8 . 2.042(3)
Rh2 O4 . 2.064(3)
Rh2 O9 . 2.361(3)
Rh2 Na1 4_666 3.5375(19)
Na1 O4 4_565 2.396(4)
Na1 O7 . 2.405(4)
Na1 O9 4_565 2.445(4)
Na1 O5 3_665 2.467(4)
Na1 N1 . 2.485(5)
Na1 N1 3_665 2.496(4)
Na1 C9 3_665 3.094(7)
Na1 C9 . 3.108(7)
Na1 Rh1 3_665 3.3853(19)
Na1 Rh2 4_565 3.5375(19)
Na1 Na1 3_665 3.724(4)
C1 O2 . 1.263(6)
C1 O1 . 1.263(6)
C1 C2 . 1.509(7)
C2 H2A . 0.96
C2 H2B . 0.96
C2 H2C . 0.96
C3 O4 . 1.266(6)
C3 O3 . 1.274(6)
C3 C4 . 1.485(7)
C4 H4A . 0.96
C4 H4B . 0.96
C4 H4C . 0.96
C5 O6 . 1.271(6)
C5 O5 . 1.275(6)
C5 C6 . 1.500(7)
C6 H6A . 0.96
C6 H6B . 0.96
C6 H6C . 0.96
C7 O8 . 1.268(6)
C7 O7 . 1.280(6)
C7 C8 . 1.487(7)
C8 H8A . 0.96
C8 H8B . 0.96
C8 H8C . 0.96
C9 N1 . 1.149(7)
C9 O10 . 1.198(7)
C9 Na1 3_665 3.094(7)
N1 Na1 3_665 2.496(4)
O4 Na1 4_666 2.396(4)
O5 Na1 3_665 2.467(4)
O9 Na1 4_666 2.445(4)
